data_7024174
loop_
_publ_author_name
'Tran, Ba L.'
'Adhikari, Debashis'
'Fan, Hongjun'
'Pink, Maren'
'Mindiola, Daniel J.'

_publ_section_title
;
 Facile entry to 3d late transition metal boryl complexes.
;
_journal_issue 2
_journal_name_full 'Dalton transactions (Cambridge, England : 2003)'
_journal_page_first 358
_journal_page_last 360
_journal_paper_doi 10.1039/b912040h
_journal_volume 39
_journal_year 2010
_chemical_formula_moiety 'C32 H52 B Co N O2 P2, 0.5 C4 H10 O'
_chemical_formula_sum 'C34 H57 B Co N O2.5 P2'
_chemical_formula_weight 651.49
_chemical_name_systematic
;
?
;
_space_group_IT_number 14
_symmetry_cell_setting monoclinic
_symmetry_space_group_name_Hall '-P 2ybc'
_symmetry_space_group_name_H-M 'P 1 21/c 1'
_atom_sites_solution_hydrogens geom
_atom_sites_solution_primary direct
_atom_sites_solution_secondary difmap
_audit_creation_method SHELXL-97
_cell_angle_alpha 90.00
_cell_angle_beta 113.0760(10)
_cell_angle_gamma 90.00
_cell_formula_units_Z 4
_cell_length_a 14.7018(7)
_cell_length_b 17.0290(7)
_cell_length_c 15.3402(7)
_cell_measurement_reflns_used 9839
_cell_measurement_temperature 150(2)
_cell_measurement_theta_max 27.5
_cell_measurement_theta_min 2.8
_cell_volume 3533.2(3)
_computing_cell_refinement 'APEX II v.2.2 (Bruker, 2007)'
_computing_data_collection 'APEX II v.2.2 (Bruker, 2007)'
_computing_data_reduction 'APEX II v.2.2 (Bruker, 2007)'
_computing_molecular_graphics 'SHELXTL (Bruker, 2008)'
_computing_publication_material 'SHELXTL (Bruker, 2008)'
_computing_structure_refinement 'SHELXL-97 (Sheldrick, 2008)'
_computing_structure_solution 'SIR-2004 (Burla et al., 2005)'
_diffrn_ambient_temperature 150(2)
_diffrn_detector 'CCD area detector'
_diffrn_detector_area_resol_mean 83.33
_diffrn_detector_type 'Bruker APEXII'
_diffrn_measured_fraction_theta_full 0.998
_diffrn_measured_fraction_theta_max 0.998
_diffrn_measurement_details '0.30 degree frames measured for 20 seconds each'
_diffrn_measurement_device 'APEX Kappa Duo'
_diffrn_measurement_device_type Kappa
_diffrn_measurement_method 'omega and phi scans'
_diffrn_radiation_monochromator graphite
_diffrn_radiation_source 'fine-focus sealed tube'
_diffrn_radiation_type MoK\a
_diffrn_radiation_wavelength 0.71073
_diffrn_reflns_av_R_equivalents 0.0253
_diffrn_reflns_av_sigmaI/netI 0.0163
_diffrn_reflns_limit_h_max 19
_diffrn_reflns_limit_h_min -19
_diffrn_reflns_limit_k_max 22
_diffrn_reflns_limit_k_min -22
_diffrn_reflns_limit_l_max 19
_diffrn_reflns_limit_l_min -19
_diffrn_reflns_number 49985
_diffrn_reflns_theta_full 27.50
_diffrn_reflns_theta_max 27.50
_diffrn_reflns_theta_min 1.87
_exptl_absorpt_coefficient_mu 0.607
_exptl_absorpt_correction_T_max 0.9144
_exptl_absorpt_correction_T_min 0.8730
_exptl_absorpt_correction_type multi-scan
_exptl_absorpt_process_details 'SADABS, R. Blessing; 1995'
_exptl_crystal_colour red
_exptl_crystal_density_diffrn 1.225
_exptl_crystal_density_method 'not measured'
_exptl_crystal_description block
_exptl_crystal_F_000 1400
_exptl_crystal_size_max 0.23
_exptl_crystal_size_mid 0.23
_exptl_crystal_size_min 0.15
_refine_diff_density_max 0.494
_refine_diff_density_min -0.491
_refine_diff_density_rms 0.049
_refine_ls_extinction_method none
_refine_ls_goodness_of_fit_ref 1.043
_refine_ls_hydrogen_treatment constr
_refine_ls_matrix_type full
_refine_ls_number_parameters 416
_refine_ls_number_reflns 8100
_refine_ls_number_restraints 36
_refine_ls_restrained_S_all 1.051
_refine_ls_R_factor_all 0.0414
_refine_ls_R_factor_gt 0.0327
_refine_ls_shift/su_max 0.001
_refine_ls_shift/su_mean 0.000
_refine_ls_structure_factor_coef Fsqd
_refine_ls_weighting_details 'calc w=1/[\s^2^(Fo^2^)+(0.0397P)^2^+2.3056P] where P=(Fo^2^+2Fc^2^)/3'
_refine_ls_weighting_scheme calc
_refine_ls_wR_factor_gt 0.0817
_refine_ls_wR_factor_ref 0.0894
_reflns_number_gt 6972
_reflns_number_total 8100
_reflns_threshold_expression >2sigma(I)
_cod_data_source_file b912040h.txt
_cod_data_source_block 08085
_cod_depositor_comments
;
The following automatic conversions were performed:

'_exptl_absorpt_correction_type' value 'multi-scans' was replaced
with the value 'multi-scan' as specified in the replacement file
'src/cod-tools/trunk/data/replacement-values/replacement_values.lst'.

Automatic conversion script
Id: cif_fix_values 5376 2017-05-30 11:51:03Z andrius 
;
_cod_original_sg_symbol_H-M P2(1)/c
_cod_original_formula_sum 'C34 H57 B Co N O2.50 P2'
_cod_database_code 7024174

loop_
_symmetry_equiv_pos_as_xyz
'x, y, z'
'-x, y+1/2, -z+1/2'
'-x, -y, -z'
'x, -y-1/2, z-1/2'

loop_
_atom_site_label
_atom_site_type_symbol
_atom_site_fract_x
_atom_site_fract_y
_atom_site_fract_z
_atom_site_U_iso_or_equiv
_atom_site_adp_type
_atom_site_occupancy
_atom_site_symmetry_multiplicity
_atom_site_calc_flag
_atom_site_refinement_flags
_atom_site_disorder_assembly
_atom_site_disorder_group
Co1 Co 0.185616(15) 0.344432(11) 0.250184(15) 0.02306(7) Uani 1 1 d . A .
P1 P 0.27393(3) 0.44917(2) 0.25957(3) 0.02666(10) Uani 1 1 d . . .
P2 P 0.07344(3) 0.25513(2) 0.23230(3) 0.02370(9) Uani 1 1 d . . .
O1 O 0.28306(11) 0.26235(8) 0.13193(11) 0.0473(4) Uani 1 1 d . A .
N1 N 0.11572(9) 0.40834(7) 0.31144(9) 0.0231(3) Uani 1 1 d . . .
C1 C 0.23682(18) 0.49775(11) 0.14302(14) 0.0448(5) Uani 1 1 d . . .
H1 H 0.2746 0.4725 0.1086 0.054 Uiso 1 1 calc R . .
C2 C 0.2588(3) 0.58600(14) 0.14883(19) 0.0872(11) Uani 1 1 d . . .
H2A H 0.2370 0.6077 0.0847 0.131 Uiso 1 1 calc R . .
H2B H 0.3301 0.5945 0.1824 0.131 Uiso 1 1 calc R . .
H2C H 0.2235 0.6122 0.1831 0.131 Uiso 1 1 calc R . .
C3 C 0.1280(2) 0.48372(14) 0.08553(16) 0.0576(6) Uani 1 1 d . . .
H3A H 0.1089 0.5087 0.0233 0.086 Uiso 1 1 calc R . .
H3B H 0.0892 0.5063 0.1187 0.086 Uiso 1 1 calc R . .
H3C H 0.1154 0.4271 0.0773 0.086 Uiso 1 1 calc R . .
C4 C 0.40988(14) 0.45664(11) 0.31678(19) 0.0479(6) Uani 1 1 d . . .
H4 H 0.4275 0.5135 0.3276 0.057 Uiso 1 1 calc R . .
C5 C 0.4594(2) 0.42333(16) 0.2532(3) 0.0957(13) Uani 1 1 d . . .
H5A H 0.5314 0.4236 0.2879 0.144 Uiso 1 1 calc R . .
H5B H 0.4418 0.4558 0.1962 0.144 Uiso 1 1 calc R . .
H5C H 0.4367 0.3694 0.2351 0.144 Uiso 1 1 calc R . .
C6 C 0.44515(16) 0.41649(14) 0.4127(2) 0.0648(7) Uani 1 1 d . . .
H6A H 0.5169 0.4228 0.4451 0.097 Uiso 1 1 calc R . .
H6B H 0.4289 0.3605 0.4039 0.097 Uiso 1 1 calc R . .
H6C H 0.4125 0.4402 0.4510 0.097 Uiso 1 1 calc R . .
C7 C 0.23515(11) 0.51104(9) 0.33492(11) 0.0236(3) Uani 1 1 d . . .
C8 C 0.28117(11) 0.58105(9) 0.37689(11) 0.0264(3) Uani 1 1 d . . .
H8 H 0.3294 0.6034 0.3575 0.032 Uiso 1 1 calc R . .
C9 C 0.25861(12) 0.61881(9) 0.44590(11) 0.0278(3) Uani 1 1 d . . .
C10 C 0.30585(14) 0.69639(11) 0.48770(14) 0.0378(4) Uani 1 1 d . . .
H10A H 0.3640 0.7053 0.4727 0.057 Uiso 1 1 calc R . .
H10B H 0.3261 0.6952 0.5566 0.057 Uiso 1 1 calc R . .
H10C H 0.2581 0.7389 0.4609 0.057 Uiso 1 1 calc R . .
C11 C 0.19118(12) 0.58158(9) 0.47563(11) 0.0279(3) Uani 1 1 d . . .
H11 H 0.1776 0.6042 0.5259 0.033 Uiso 1 1 calc R . .
C12 C 0.14328(12) 0.51272(9) 0.43426(11) 0.0258(3) Uani 1 1 d . . .
H12 H 0.0982 0.4891 0.4570 0.031 Uiso 1 1 calc R . .
C13 C 0.16032(11) 0.47706(8) 0.35894(11) 0.0223(3) Uani 1 1 d . . .
C14 C 0.02118(11) 0.38628(9) 0.30308(11) 0.0231(3) Uani 1 1 d . . .
C15 C -0.04928(12) 0.43590(9) 0.31661(11) 0.0265(3) Uani 1 1 d . . .
H15 H -0.0321 0.4888 0.3354 0.032 Uiso 1 1 calc R . .
C16 C -0.14252(12) 0.40906(10) 0.30310(12) 0.0290(3) Uani 1 1 d . . .
H16 H -0.1877 0.4443 0.3129 0.035 Uiso 1 1 calc R . .
C17 C -0.17279(12) 0.33210(10) 0.27560(13) 0.0305(3) Uani 1 1 d . . .
C18 C -0.27440(13) 0.30316(12) 0.26270(16) 0.0406(4) Uani 1 1 d . . .
H18A H -0.3060 0.2786 0.2002 0.061 Uiso 1 1 calc R . .
H18B H -0.3146 0.3475 0.2675 0.061 Uiso 1 1 calc R . .
H18C H -0.2684 0.2645 0.3120 0.061 Uiso 1 1 calc R . .
C19 C -0.10590(12) 0.28389(10) 0.25758(12) 0.0291(3) Uani 1 1 d . . .
H19 H -0.1252 0.2318 0.2360 0.035 Uiso 1 1 calc R . .
C20 C -0.01139(12) 0.30930(9) 0.27012(11) 0.0252(3) Uani 1 1 d . . .
C21 C 0.11010(13) 0.16496(9) 0.30454(13) 0.0311(3) Uani 1 1 d . . .
H21 H 0.1477 0.1315 0.2766 0.037 Uiso 1 1 calc R . .
C22 C 0.18099(16) 0.18705(13) 0.40442(15) 0.0472(5) Uani 1 1 d . . .
H22A H 0.2025 0.1394 0.4429 0.071 Uiso 1 1 calc R . .
H22B H 0.1474 0.2220 0.4330 0.071 Uiso 1 1 calc R . .
H22C H 0.2387 0.2139 0.4016 0.071 Uiso 1 1 calc R . .
C23 C 0.02454(15) 0.11521(10) 0.30740(15) 0.0390(4) Uani 1 1 d . . .
H23A H 0.0503 0.0652 0.3392 0.059 Uiso 1 1 calc R . .
H23B H -0.0228 0.1050 0.2426 0.059 Uiso 1 1 calc R . .
H23C H -0.0086 0.1435 0.3422 0.059 Uiso 1 1 calc R . .
C24 C -0.00699(13) 0.22231(10) 0.11177(12) 0.0312(3) Uani 1 1 d . . .
H24 H -0.0643 0.1934 0.1161 0.037 Uiso 1 1 calc R . .
C25 C -0.04747(18) 0.29307(13) 0.04712(15) 0.0493(5) Uani 1 1 d . . .
H25A H -0.0950 0.2753 -0.0147 0.074 Uiso 1 1 calc R . .
H25B H 0.0071 0.3207 0.0389 0.074 Uiso 1 1 calc R . .
H25C H -0.0805 0.3287 0.0756 0.074 Uiso 1 1 calc R . .
C26 C 0.04661(15) 0.16655(12) 0.06977(14) 0.0397(4) Uani 1 1 d . . .
H26A H 0.0015 0.1507 0.0060 0.060 Uiso 1 1 calc R . .
H26B H 0.0686 0.1200 0.1101 0.060 Uiso 1 1 calc R . .
H26C H 0.1041 0.1933 0.0662 0.060 Uiso 1 1 calc R . .
C27 C 0.35243(14) 0.20019(11) 0.13728(17) 0.0452(5) Uani 1 1 d . A .
C28 C 0.2964(2) 0.13683(16) 0.0679(2) 0.0792(10) Uani 1 1 d . . .
H28A H 0.2693 0.1586 0.0036 0.119 Uiso 1 1 calc R . .
H28B H 0.2423 0.1174 0.0842 0.119 Uiso 1 1 calc R . .
H28C H 0.3414 0.0935 0.0709 0.119 Uiso 1 1 calc R . .
C29 C 0.43109(19) 0.23372(19) 0.1071(2) 0.0744(8) Uani 1 1 d . . .
H29A H 0.4004 0.2513 0.0411 0.112 Uiso 1 1 calc R . .
H29B H 0.4804 0.1932 0.1129 0.112 Uiso 1 1 calc R . .
H29C H 0.4633 0.2784 0.1479 0.112 Uiso 1 1 calc R . .
C30 C 0.39023(15) 0.17466(12) 0.2429(2) 0.0519(6) Uani 1 1 d . . .
B1 B 0.27220(13) 0.27181(10) 0.21587(14) 0.0286(4) Uani 1 1 d D . .
O2 O 0.3191(3) 0.2117(2) 0.2796(3) 0.0411(7) Uani 0.544(3) 1 d PD A 1
C31 C 0.3940(4) 0.0891(3) 0.2691(6) 0.0796(14) Uani 0.544(3) 1 d PD A 1
H31A H 0.4419 0.0619 0.2499 0.119 Uiso 0.544(3) 1 calc PR A 1
H31B H 0.3284 0.0656 0.2366 0.119 Uiso 0.544(3) 1 calc PR A 1
H31C H 0.4140 0.0842 0.3377 0.119 Uiso 0.544(3) 1 calc PR A 1
C32 C 0.4929(3) 0.2118(3) 0.3126(4) 0.0675(11) Uani 0.544(3) 1 d P A 1
H32A H 0.4903 0.2690 0.3054 0.101 Uiso 0.544(3) 1 calc PR A 1
H32B H 0.5467 0.1909 0.2968 0.101 Uiso 0.544(3) 1 calc PR A 1
H32C H 0.5047 0.1982 0.3782 0.101 Uiso 0.544(3) 1 calc PR A 1
O2D O 0.3530(3) 0.2322(3) 0.2836(4) 0.0411(7) Uani 0.456(3) 1 d PD A 2
C32D C 0.5004(4) 0.1692(4) 0.2864(5) 0.0675(11) Uani 0.456(3) 1 d PD A 2
H32D H 0.5290 0.2189 0.2772 0.101 Uiso 0.456(3) 1 calc PR A 2
H32E H 0.5222 0.1265 0.2563 0.101 Uiso 0.456(3) 1 calc PR A 2
H32F H 0.5222 0.1585 0.3544 0.101 Uiso 0.456(3) 1 calc PR A 2
C31D C 0.3427(5) 0.0937(4) 0.2494(7) 0.0796(14) Uani 0.456(3) 1 d P A 2
H31D H 0.2705 0.0978 0.2189 0.119 Uiso 0.456(3) 1 calc PR A 2
H31E H 0.3620 0.0792 0.3161 0.119 Uiso 0.456(3) 1 calc PR A 2
H31F H 0.3657 0.0534 0.2172 0.119 Uiso 0.456(3) 1 calc PR A 2
C1S C -0.3380(13) 0.450(2) 0.0670(17) 0.112(3) Uani 0.50 1 d PDU B -1
H1S1 H -0.3503 0.4416 0.1246 0.167 Uiso 0.50 1 calc PR B -1
H1S2 H -0.2687 0.4650 0.0843 0.167 Uiso 0.50 1 calc PR B -1
H1S3 H -0.3522 0.4019 0.0294 0.167 Uiso 0.50 1 calc PR B -1
C2S C -0.4057(5) 0.5168(6) 0.0082(5) 0.107(3) Uani 0.50 1 d PDU B -1
H2S1 H -0.3840 0.5680 0.0403 0.128 Uiso 0.50 1 calc PR B -1
H2S2 H -0.4032 0.5197 -0.0553 0.128 Uiso 0.50 1 calc PR B -1
C3S C -0.5721(5) 0.5695(4) -0.0511(4) 0.0693(15) Uani 0.50 1 d PDU B -1
H3S1 H -0.5451 0.6195 -0.0184 0.083 Uiso 0.50 1 calc PR B -1
H3S2 H -0.5777 0.5739 -0.1174 0.083 Uiso 0.50 1 calc PR B -1
C4S C -0.6732(12) 0.555(2) -0.0502(17) 0.112(3) Uani 0.50 1 d PDU B -1
H4S1 H -0.6965 0.5027 -0.0762 0.167 Uiso 0.50 1 calc PR B -1
H4S2 H -0.7195 0.5948 -0.0888 0.167 Uiso 0.50 1 calc PR B -1
H4S3 H -0.6690 0.5578 0.0151 0.167 Uiso 0.50 1 calc PR B -1
O1S O -0.5000 0.5000 0.0000 0.1043(12) Uani 1 2 d SDU . .

loop_
_atom_site_aniso_label
_atom_site_aniso_U_11
_atom_site_aniso_U_22
_atom_site_aniso_U_33
_atom_site_aniso_U_23
_atom_site_aniso_U_13
_atom_site_aniso_U_12
Co1 0.02430(11) 0.01643(10) 0.03176(12) -0.00223(8) 0.01456(9) -0.00205(7)
P1 0.0305(2) 0.01787(18) 0.0386(2) -0.00383(15) 0.02106(18) -0.00465(15)
P2 0.0255(2) 0.01783(18) 0.0305(2) -0.00279(14) 0.01386(16) -0.00330(14)
O1 0.0539(9) 0.0437(8) 0.0532(9) 0.0012(6) 0.0306(7) 0.0224(7)
N1 0.0246(6) 0.0180(6) 0.0297(7) -0.0010(5) 0.0139(5) -0.0014(5)
C1 0.0771(15) 0.0293(9) 0.0408(10) -0.0052(8) 0.0371(11) -0.0127(9)
C2 0.174(3) 0.0392(13) 0.0498(14) 0.0019(10) 0.0450(18) -0.0407(17)
C3 0.0822(17) 0.0492(13) 0.0395(11) 0.0036(9) 0.0217(11) 0.0021(12)
C4 0.0322(9) 0.0264(9) 0.0966(17) -0.0188(10) 0.0378(11) -0.0114(7)
C5 0.0748(18) 0.0559(15) 0.204(4) -0.061(2) 0.106(2) -0.0344(14)
C6 0.0285(10) 0.0411(12) 0.102(2) -0.0062(12) 0.0010(11) 0.0036(9)
C7 0.0247(7) 0.0188(7) 0.0272(7) -0.0006(6) 0.0101(6) 0.0003(6)
C8 0.0240(7) 0.0222(7) 0.0314(8) -0.0001(6) 0.0094(6) -0.0016(6)
C9 0.0263(8) 0.0225(7) 0.0287(8) -0.0030(6) 0.0043(6) 0.0010(6)
C10 0.0374(9) 0.0297(9) 0.0421(10) -0.0122(7) 0.0108(8) -0.0051(7)
C11 0.0304(8) 0.0264(8) 0.0236(7) -0.0025(6) 0.0071(6) 0.0051(6)
C12 0.0275(8) 0.0244(7) 0.0259(7) 0.0021(6) 0.0109(6) 0.0029(6)
C13 0.0229(7) 0.0179(6) 0.0252(7) 0.0017(5) 0.0082(6) 0.0022(5)
C14 0.0251(7) 0.0208(7) 0.0252(7) 0.0029(6) 0.0117(6) -0.0001(6)
C15 0.0286(8) 0.0211(7) 0.0318(8) 0.0013(6) 0.0139(7) 0.0015(6)
C16 0.0276(8) 0.0292(8) 0.0340(8) 0.0027(6) 0.0162(7) 0.0041(6)
C17 0.0258(8) 0.0323(8) 0.0363(9) 0.0032(7) 0.0153(7) -0.0017(6)
C18 0.0289(9) 0.0411(10) 0.0575(12) -0.0024(9) 0.0231(9) -0.0048(8)
C19 0.0292(8) 0.0244(7) 0.0358(9) -0.0009(6) 0.0151(7) -0.0046(6)
C20 0.0268(8) 0.0213(7) 0.0300(8) -0.0011(6) 0.0138(6) -0.0011(6)
C21 0.0379(9) 0.0208(7) 0.0399(9) 0.0014(6) 0.0209(8) 0.0011(6)
C22 0.0480(12) 0.0459(11) 0.0417(11) 0.0091(9) 0.0111(9) 0.0011(9)
C23 0.0510(11) 0.0242(8) 0.0514(11) 0.0030(7) 0.0303(9) -0.0047(8)
C24 0.0319(8) 0.0310(8) 0.0323(8) -0.0058(7) 0.0144(7) -0.0096(7)
C25 0.0598(13) 0.0454(11) 0.0349(10) 0.0037(9) 0.0103(9) -0.0048(10)
C26 0.0405(10) 0.0446(10) 0.0408(10) -0.0158(8) 0.0232(8) -0.0144(8)
C27 0.0272(9) 0.0343(10) 0.0762(15) -0.0212(10) 0.0224(9) 0.0006(7)
C28 0.0489(14) 0.0546(15) 0.115(2) -0.0433(16) 0.0109(15) -0.0023(12)
C29 0.0490(14) 0.098(2) 0.090(2) -0.0322(17) 0.0415(14) -0.0189(14)
C30 0.0306(10) 0.0288(9) 0.0906(18) -0.0022(10) 0.0179(11) 0.0090(8)
B1 0.0234(8) 0.0198(8) 0.0409(10) -0.0045(7) 0.0108(8) -0.0020(6)
O2 0.034(2) 0.0331(19) 0.0514(10) 0.0050(13) 0.0117(17) 0.0097(12)
C31 0.054(3) 0.0317(15) 0.139(5) 0.007(2) 0.022(4) 0.007(3)
C32 0.0353(15) 0.048(2) 0.097(3) -0.009(2) 0.0020(17) 0.0116(17)
O2D 0.034(2) 0.0331(19) 0.0514(10) 0.0050(13) 0.0117(17) 0.0097(12)
C32D 0.0353(15) 0.048(2) 0.097(3) -0.009(2) 0.0020(17) 0.0116(17)
C31D 0.054(3) 0.0317(15) 0.139(5) 0.007(2) 0.022(4) 0.007(3)
C1S 0.110(4) 0.173(6) 0.059(7) 0.030(7) 0.041(3) 0.041(4)
C2S 0.072(4) 0.197(9) 0.054(3) 0.034(4) 0.026(3) 0.021(5)
C3S 0.095(4) 0.083(4) 0.041(2) 0.013(2) 0.039(3) 0.017(3)
C4S 0.110(4) 0.173(6) 0.059(7) 0.030(7) 0.041(3) 0.041(4)
O1S 0.101(2) 0.146(3) 0.0571(17) 0.034(2) 0.0215(17) 0.001(2)

loop_
_atom_type_symbol
_atom_type_description
_atom_type_scat_dispersion_real
_atom_type_scat_dispersion_imag
_atom_type_scat_source
C C 0.0033 0.0016 'International Tables Vol C Tables 4.2.6.8 and 6.1.1.4'
H H 0.0000 0.0000 'International Tables Vol C Tables 4.2.6.8 and 6.1.1.4'
B B 0.0013 0.0007 'International Tables Vol C Tables 4.2.6.8 and 6.1.1.4'
N N 0.0061 0.0033 'International Tables Vol C Tables 4.2.6.8 and 6.1.1.4'
O O 0.0106 0.0060 'International Tables Vol C Tables 4.2.6.8 and 6.1.1.4'
P P 0.1023 0.0942 'International Tables Vol C Tables 4.2.6.8 and 6.1.1.4'
Co Co 0.3494 0.9721 'International Tables Vol C Tables 4.2.6.8 and 6.1.1.4'

loop_
_geom_angle_atom_site_label_1
_geom_angle_atom_site_label_2
_geom_angle_atom_site_label_3
_geom_angle
_geom_angle_site_symmetry_1
_geom_angle_site_symmetry_3
N1 Co1 B1 167.93(7) . .
N1 Co1 P1 85.69(4) . .
B1 Co1 P1 95.74(5) . .
N1 Co1 P2 86.28(4) . .
B1 Co1 P2 93.67(5) . .
P1 Co1 P2 169.035(19) . .
C7 P1 C4 102.09(8) . .
C7 P1 C1 108.02(8) . .
C4 P1 C1 106.45(11) . .
C7 P1 Co1 100.94(5) . .
C4 P1 Co1 126.48(7) . .
C1 P1 Co1 111.13(7) . .
C20 P2 C21 107.80(8) . .
C20 P2 C24 102.86(8) . .
C21 P2 C24 105.72(8) . .
C20 P2 Co1 100.69(5) . .
C21 P2 Co1 118.43(6) . .
C24 P2 Co1 119.52(6) . .
B1 O1 C27 111.83(16) . .
C14 N1 C13 121.30(13) . .
C14 N1 Co1 119.61(10) . .
C13 N1 Co1 119.02(10) . .
C3 C1 C2 109.9(2) . .
C3 C1 P1 109.70(14) . .
C2 C1 P1 114.03(15) . .
C3 C1 H1 107.7 . .
C2 C1 H1 107.7 . .
P1 C1 H1 107.7 . .
C1 C2 H2A 109.5 . .
C1 C2 H2B 109.5 . .
H2A C2 H2B 109.5 . .
C1 C2 H2C 109.5 . .
H2A C2 H2C 109.5 . .
H2B C2 H2C 109.5 . .
C1 C3 H3A 109.5 . .
C1 C3 H3B 109.5 . .
H3A C3 H3B 109.5 . .
C1 C3 H3C 109.5 . .
H3A C3 H3C 109.5 . .
H3B C3 H3C 109.5 . .
C6 C4 C5 112.5(2) . .
C6 C4 P1 108.95(14) . .
C5 C4 P1 111.55(19) . .
C6 C4 H4 107.9 . .
C5 C4 H4 107.9 . .
P1 C4 H4 107.9 . .
C4 C5 H5A 109.5 . .
C4 C5 H5B 109.5 . .
H5A C5 H5B 109.5 . .
C4 C5 H5C 109.5 . .
H5A C5 H5C 109.5 . .
H5B C5 H5C 109.5 . .
C4 C6 H6A 109.5 . .
C4 C6 H6B 109.5 . .
H6A C6 H6B 109.5 . .
C4 C6 H6C 109.5 . .
H6A C6 H6C 109.5 . .
H6B C6 H6C 109.5 . .
C8 C7 C13 121.00(14) . .
C8 C7 P1 124.96(12) . .
C13 C7 P1 113.55(11) . .
C9 C8 C7 122.03(15) . .
C9 C8 H8 119.0 . .
C7 C8 H8 119.0 . .
C8 C9 C11 116.90(14) . .
C8 C9 C10 121.42(16) . .
C11 C9 C10 121.67(15) . .
C9 C10 H10A 109.5 . .
C9 C10 H10B 109.5 . .
H10A C10 H10B 109.5 . .
C9 C10 H10C 109.5 . .
H10A C10 H10C 109.5 . .
H10B C10 H10C 109.5 . .
C12 C11 C9 122.21(15) . .
C12 C11 H11 118.9 . .
C9 C11 H11 118.9 . .
C11 C12 C13 121.13(15) . .
C11 C12 H12 119.4 . .
C13 C12 H12 119.4 . .
N1 C13 C12 126.08(14) . .
N1 C13 C7 117.43(13) . .
C12 C13 C7 116.30(14) . .
N1 C14 C15 125.87(14) . .
N1 C14 C20 117.77(13) . .
C15 C14 C20 116.12(14) . .
C16 C15 C14 121.42(15) . .
C16 C15 H15 119.3 . .
C14 C15 H15 119.3 . .
C15 C16 C17 122.44(15) . .
C15 C16 H16 118.8 . .
C17 C16 H16 118.8 . .
C19 C17 C16 116.65(15) . .
C19 C17 C18 121.45(16) . .
C16 C17 C18 121.87(16) . .
C17 C18 H18A 109.5 . .
C17 C18 H18B 109.5 . .
H18A C18 H18B 109.5 . .
C17 C18 H18C 109.5 . .
H18A C18 H18C 109.5 . .
H18B C18 H18C 109.5 . .
C17 C19 C20 122.26(15) . .
C17 C19 H19 118.9 . .
C20 C19 H19 118.9 . .
C19 C20 C14 120.96(14) . .
C19 C20 P2 124.69(12) . .
C14 C20 P2 113.85(11) . .
C22 C21 C23 110.70(16) . .
C22 C21 P2 108.77(12) . .
C23 C21 P2 115.31(13) . .
C22 C21 H21 107.2 . .
C23 C21 H21 107.2 . .
P2 C21 H21 107.2 . .
C21 C22 H22A 109.5 . .
C21 C22 H22B 109.5 . .
H22A C22 H22B 109.5 . .
C21 C22 H22C 109.5 . .
H22A C22 H22C 109.5 . .
H22B C22 H22C 109.5 . .
C21 C23 H23A 109.5 . .
C21 C23 H23B 109.5 . .
H23A C23 H23B 109.5 . .
C21 C23 H23C 109.5 . .
H23A C23 H23C 109.5 . .
H23B C23 H23C 109.5 . .
C25 C24 C26 110.54(16) . .
C25 C24 P2 110.20(12) . .
C26 C24 P2 112.10(13) . .
C25 C24 H24 108.0 . .
C26 C24 H24 108.0 . .
P2 C24 H24 108.0 . .
C24 C25 H25A 109.5 . .
C24 C25 H25B 109.5 . .
H25A C25 H25B 109.5 . .
C24 C25 H25C 109.5 . .
H25A C25 H25C 109.5 . .
H25B C25 H25C 109.5 . .
C24 C26 H26A 109.5 . .
C24 C26 H26B 109.5 . .
H26A C26 H26B 109.5 . .
C24 C26 H26C 109.5 . .
H26A C26 H26C 109.5 . .
H26B C26 H26C 109.5 . .
O1 C27 C28 107.71(17) . .
O1 C27 C29 108.2(2) . .
C28 C27 C29 108.9(2) . .
O1 C27 C30 102.68(16) . .
C28 C27 C30 114.1(2) . .
C29 C27 C30 114.80(19) . .
C27 C28 H28A 109.5 . .
C27 C28 H28B 109.5 . .
H28A C28 H28B 109.5 . .
C27 C28 H28C 109.5 . .
H28A C28 H28C 109.5 . .
H28B C28 H28C 109.5 . .
C27 C29 H29A 109.5 . .
C27 C29 H29B 109.5 . .
H29A C29 H29B 109.5 . .
C27 C29 H29C 109.5 . .
H29A C29 H29C 109.5 . .
H29B C29 H29C 109.5 . .
O2D C30 C32D 113.2(3) . .
O2D C30 O2 23.08(17) . .
C32D C30 O2 130.5(4) . .
O2D C30 C31 122.9(4) . .
C32D C30 C31 84.3(3) . .
O2 C30 C31 105.3(3) . .
O2D C30 C27 103.3(3) . .
C32D C30 C27 111.5(3) . .
O2 C30 C27 104.8(2) . .
C31 C30 C27 120.6(4) . .
O2D C30 C31D 109.2(4) . .
C32D C30 C31D 110.4(4) . .
O2 C30 C31D 87.3(4) . .
C31 C30 C31D 26.2(2) . .
C27 C30 C31D 109.0(4) . .
O2D C30 C32 81.7(3) . .
C32D C30 C32 31.9(3) . .
O2 C30 C32 101.3(3) . .
C31 C30 C32 106.1(3) . .
C27 C30 C32 116.4(3) . .
C31D C30 C32 129.3(4) . .
O1 B1 O2 111.4(2) . .
O1 B1 O2D 105.2(3) . .
O2 B1 O2D 24.31(16) . .
O1 B1 Co1 130.22(14) . .
O2 B1 Co1 117.6(2) . .
O2D B1 Co1 123.1(3) . .
B1 O2 C30 105.7(3) . .
C30 C31 H31A 109.5 . .
C30 C31 H31B 109.5 . .
C30 C31 H31C 109.5 . .
C30 C32 H32A 109.5 . .
C30 C32 H32B 109.5 . .
C30 C32 H32C 109.5 . .
C30 O2D B1 112.0(4) . .
C30 C32D H32D 109.5 . .
C30 C32D H32E 109.5 . .
H32D C32D H32E 109.5 . .
C30 C32D H32F 109.5 . .
H32D C32D H32F 109.5 . .
H32E C32D H32F 109.5 . .
C30 C31D H31D 109.5 . .
C30 C31D H31E 109.5 . .
H31D C31D H31E 109.5 . .
C30 C31D H31F 109.5 . .
H31D C31D H31F 109.5 . .
H31E C31D H31F 109.5 . .
O1S C2S C1S 107.2(12) . .
O1S C2S H2S1 110.3 . .
C1S C2S H2S1 110.3 . .
O1S C2S H2S2 110.3 . .
C1S C2S H2S2 110.3 . .
H2S1 C2S H2S2 108.5 . .
C4S C3S O1S 110.1(12) . .
C4S C3S H3S1 109.6 . .
O1S C3S H3S1 109.6 . .
C4S C3S H3S2 109.6 . .
O1S C3S H3S2 109.6 . .
H3S1 C3S H3S2 108.2 . .
C2S O1S C2S 180.0(9) 3_465 .
C2S O1S C3S 110.3(4) 3_465 3_465
C2S O1S C3S 69.7(4) . 3_465
C2S O1S C3S 69.7(4) 3_465 .
C2S O1S C3S 110.3(4) . .
C3S O1S C3S 180.000(1) 3_465 .

loop_
_geom_bond_atom_site_label_1
_geom_bond_atom_site_label_2
_geom_bond_distance
_geom_bond_site_symmetry_2
Co1 N1 1.9698(13) .
Co1 B1 1.9880(18) .
Co1 P1 2.1775(4) .
Co1 P2 2.1802(4) .
P1 C7 1.8132(16) .
P1 C4 1.846(2) .
P1 C1 1.848(2) .
P2 C20 1.8193(16) .
P2 C21 1.8461(17) .
P2 C24 1.8480(17) .
O1 B1 1.368(2) .
O1 C27 1.450(2) .
N1 C14 1.3964(19) .
N1 C13 1.3985(19) .
C1 C3 1.513(3) .
C1 C2 1.533(3) .
C1 H1 1.0000 .
C2 H2A 0.9800 .
C2 H2B 0.9800 .
C2 H2C 0.9800 .
C3 H3A 0.9800 .
C3 H3B 0.9800 .
C3 H3C 0.9800 .
C4 C6 1.518(4) .
C4 C5 1.536(3) .
C4 H4 1.0000 .
C5 H5A 0.9800 .
C5 H5B 0.9800 .
C5 H5C 0.9800 .
C6 H6A 0.9800 .
C6 H6B 0.9800 .
C6 H6C 0.9800 .
C7 C8 1.397(2) .
C7 C13 1.414(2) .
C8 C9 1.386(2) .
C8 H8 0.9500 .
C9 C11 1.395(2) .
C9 C10 1.513(2) .
C10 H10A 0.9800 .
C10 H10B 0.9800 .
C10 H10C 0.9800 .
C11 C12 1.387(2) .
C11 H11 0.9500 .
C12 C13 1.412(2) .
C12 H12 0.9500 .
C14 C15 1.414(2) .
C14 C20 1.419(2) .
C15 C16 1.381(2) .
C15 H15 0.9500 .
C16 C17 1.395(2) .
C16 H16 0.9500 .
C17 C19 1.390(2) .
C17 C18 1.511(2) .
C18 H18A 0.9800 .
C18 H18B 0.9800 .
C18 H18C 0.9800 .
C19 C20 1.395(2) .
C19 H19 0.9500 .
C21 C22 1.524(3) .
C21 C23 1.531(2) .
C21 H21 1.0000 .
C22 H22A 0.9800 .
C22 H22B 0.9800 .
C22 H22C 0.9800 .
C23 H23A 0.9800 .
C23 H23B 0.9800 .
C23 H23C 0.9800 .
C24 C25 1.525(3) .
C24 C26 1.528(2) .
C24 H24 1.0000 .
C25 H25A 0.9800 .
C25 H25B 0.9800 .
C25 H25C 0.9800 .
C26 H26A 0.9800 .
C26 H26B 0.9800 .
C26 H26C 0.9800 .
C27 C28 1.513(3) .
C27 C29 1.515(3) .
C27 C30 1.554(4) .
C28 H28A 0.9800 .
C28 H28B 0.9800 .
C28 H28C 0.9800 .
C29 H29A 0.9800 .
C29 H29B 0.9800 .
C29 H29C 0.9800 .
C30 O2D 1.385(6) .
C30 C32D 1.493(5) .
C30 O2 1.506(5) .
C30 C31 1.506(6) .
C30 C31D 1.567(7) .
C30 C32 1.599(5) .
B1 O2 1.396(4) .
B1 O2D 1.407(5) .
C31 H31A 0.9800 .
C31 H31B 0.9800 .
C31 H31C 0.9800 .
C32 H32A 0.9800 .
C32 H32B 0.9800 .
C32 H32C 0.9800 .
C32D H32D 0.9800 .
C32D H32E 0.9800 .
C32D H32F 0.9800 .
C31D H31D 0.9800 .
C31D H31E 0.9800 .
C31D H31F 0.9800 .
C1S C2S 1.54(2) .
C1S H1S1 0.9800 .
C1S H1S2 0.9800 .
C1S H1S3 0.9800 .
C2S O1S 1.372(7) .
C2S H2S1 0.9900 .
C2S H2S2 0.9900 .
C3S C4S 1.51(2) .
C3S O1S 1.577(5) .
C3S H3S1 0.9900 .
C3S H3S2 0.9900 .
C4S H4S1 0.9800 .
C4S H4S2 0.9800 .
C4S H4S3 0.9800 .
O1S C2S 1.372(7) 3_465
O1S C3S 1.577(5) 3_465

loop_
_geom_torsion_atom_site_label_1
_geom_torsion_atom_site_label_2
_geom_torsion_atom_site_label_3
_geom_torsion_atom_site_label_4
_geom_torsion
_geom_torsion_site_symmetry_4
N1 Co1 P1 C7 10.05(6) .
B1 Co1 P1 C7 -157.92(8) .
P2 Co1 P1 C7 53.09(12) .
N1 Co1 P1 C4 124.14(10) .
B1 Co1 P1 C4 -43.83(11) .
P2 Co1 P1 C4 167.17(12) .
N1 Co1 P1 C1 -104.31(9) .
B1 Co1 P1 C1 87.72(10) .
P2 Co1 P1 C1 -61.27(13) .
N1 Co1 P2 C20 7.95(7) .
B1 Co1 P2 C20 175.85(8) .
P1 Co1 P2 C20 -35.05(12) .
N1 Co1 P2 C21 -109.18(7) .
B1 Co1 P2 C21 58.73(9) .
P1 Co1 P2 C21 -152.17(11) .
N1 Co1 P2 C24 119.49(8) .
B1 Co1 P2 C24 -72.61(9) .
P1 Co1 P2 C24 76.49(12) .
B1 Co1 N1 C14 -103.6(3) .
P1 Co1 N1 C14 159.09(11) .
P2 Co1 N1 C14 -13.43(11) .
B1 Co1 N1 C13 79.3(3) .
P1 Co1 N1 C13 -18.04(11) .
P2 Co1 N1 C13 169.44(11) .
C7 P1 C1 C3 -79.32(16) .
C4 P1 C1 C3 171.67(15) .
Co1 P1 C1 C3 30.53(16) .
C7 P1 C1 C2 44.4(2) .
C4 P1 C1 C2 -64.6(2) .
Co1 P1 C1 C2 154.2(2) .
C7 P1 C4 C6 67.70(15) .
C1 P1 C4 C6 -179.15(14) .
Co1 P1 C4 C6 -45.85(17) .
C7 P1 C4 C5 -167.56(18) .
C1 P1 C4 C5 -54.4(2) .
Co1 P1 C4 C5 78.9(2) .
C4 P1 C7 C8 37.42(16) .
C1 P1 C7 C8 -74.56(16) .
Co1 P1 C7 C8 168.76(13) .
C4 P1 C7 C13 -134.56(13) .
C1 P1 C7 C13 113.46(13) .
Co1 P1 C7 C13 -3.22(12) .
C13 C7 C8 C9 2.4(2) .
P1 C7 C8 C9 -169.06(13) .
C7 C8 C9 C11 3.3(2) .
C7 C8 C9 C10 -177.34(15) .
C8 C9 C11 C12 -4.3(2) .
C10 C9 C11 C12 176.37(15) .
C9 C11 C12 C13 -0.4(2) .
C14 N1 C13 C12 28.9(2) .
Co1 N1 C13 C12 -154.03(12) .
C14 N1 C13 C7 -156.43(14) .
Co1 N1 C13 C7 20.64(18) .
C11 C12 C13 N1 -179.35(14) .
C11 C12 C13 C7 5.9(2) .
C8 C7 C13 N1 177.94(14) .
P1 C7 C13 N1 -9.73(18) .
C8 C7 C13 C12 -6.9(2) .
P1 C7 C13 C12 165.48(11) .
C13 N1 C14 C15 17.5(2) .
Co1 N1 C14 C15 -159.52(12) .
C13 N1 C14 C20 -168.34(14) .
Co1 N1 C14 C20 14.60(18) .
N1 C14 C15 C16 177.49(15) .
C20 C14 C15 C16 3.3(2) .
C14 C15 C16 C17 0.0(3) .
C15 C16 C17 C19 -3.1(3) .
C15 C16 C17 C18 178.94(17) .
C16 C17 C19 C20 2.8(3) .
C18 C17 C19 C20 -179.25(17) .
C17 C19 C20 C14 0.6(3) .
C17 C19 C20 P2 -170.76(14) .
N1 C14 C20 C19 -178.27(14) .
C15 C14 C20 C19 -3.6(2) .
N1 C14 C20 P2 -6.04(18) .
C15 C14 C20 P2 168.65(11) .
C21 P2 C20 C19 -66.79(16) .
C24 P2 C20 C19 44.62(16) .
Co1 P2 C20 C19 168.49(14) .
C21 P2 C20 C14 121.31(12) .
C24 P2 C20 C14 -127.28(12) .
Co1 P2 C20 C14 -3.40(12) .
C20 P2 C21 C22 -73.24(14) .
C24 P2 C21 C22 177.30(13) .
Co1 P2 C21 C22 40.04(15) .
C20 P2 C21 C23 51.76(15) .
C24 P2 C21 C23 -57.70(15) .
Co1 P2 C21 C23 165.05(11) .
C20 P2 C24 C25 63.27(15) .
C21 P2 C24 C25 176.22(14) .
Co1 P2 C24 C25 -47.08(15) .
C20 P2 C24 C26 -173.16(12) .
C21 P2 C24 C26 -60.21(14) .
Co1 P2 C24 C26 76.48(13) .
B1 O1 C27 C28 117.0(2) .
B1 O1 C27 C29 -125.5(2) .
B1 O1 C27 C30 -3.7(2) .
O1 C27 C30 O2D -10.1(3) .
C28 C27 C30 O2D -126.3(3) .
C29 C27 C30 O2D 107.0(3) .
O1 C27 C30 C32D -131.9(3) .
C28 C27 C30 C32D 111.9(3) .
C29 C27 C30 C32D -14.8(3) .
O1 C27 C30 O2 13.7(2) .
C28 C27 C30 O2 -102.6(2) .
C29 C27 C30 O2 130.8(2) .
O1 C27 C30 C31 131.9(3) .
C28 C27 C30 C31 15.7(4) .
C29 C27 C30 C31 -111.0(3) .
O1 C27 C30 C31D 105.9(3) .
C28 C27 C30 C31D -10.3(4) .
C29 C27 C30 C31D -136.9(4) .
O1 C27 C30 C32 -97.3(3) .
C28 C27 C30 C32 146.5(3) .
C29 C27 C30 C32 19.9(3) .
C27 O1 B1 O2 -8.9(3) .
C27 O1 B1 O2D 15.9(3) .
C27 O1 B1 Co1 -177.94(13) .
N1 Co1 B1 O1 -171.6(2) .
P1 Co1 B1 O1 -75.33(17) .
P2 Co1 B1 O1 99.04(17) .
N1 Co1 B1 O2 20.0(4) .
P1 Co1 B1 O2 116.2(2) .
P2 Co1 B1 O2 -69.4(2) .
N1 Co1 B1 O2D -7.6(5) .
P1 Co1 B1 O2D 88.7(2) .
P2 Co1 B1 O2D -96.9(2) .
O1 B1 O2 C30 17.7(3) .
O2D B1 O2 C30 -61.9(9) .
Co1 B1 O2 C30 -171.71(17) .
O2D C30 O2 B1 70.2(8) .
C32D C30 O2 B1 117.2(5) .
C31 C30 O2 B1 -147.2(4) .
C27 C30 O2 B1 -19.0(3) .
C31D C30 O2 B1 -128.0(4) .
C32 C30 O2 B1 102.4(3) .
C32D C30 O2D B1 141.5(4) .
O2 C30 O2D B1 -75.8(8) .
C31 C30 O2D B1 -120.0(4) .
C27 C30 O2D B1 20.8(4) .
C31D C30 O2D B1 -95.1(5) .
C32 C30 O2D B1 136.1(4) .
O1 B1 O2D C30 -23.7(4) .
O2 B1 O2D C30 84.7(9) .
Co1 B1 O2D C30 168.9(2) .
C1S C2S O1S C2S -54(100) 3_465
C1S C2S O1S C3S -5.3(13) 3_465
C1S C2S O1S C3S 174.7(13) .
C4S C3S O1S C2S 6.3(13) 3_465
C4S C3S O1S C2S -173.7(13) .
C4S C3S O1S C3S -163(100) 3_465
